data_1530752
loop_
_publ_author_name
'Shchukarev, S.A.'
'Stroganov, E.V.'
'Andreev, S.N.'
'Purvinskij, O.F.'

_publ_section_title
;
 Investigation of crystal structure of crystallohydrates of transition
 metal salts. structure Co I26 (H2 O)
;
_journal_name_full 'Zhurnal Strukturnoi Khimii (Issue-No. from 1981)'
_journal_page_first 63
_journal_page_last 66
_journal_volume 4
_journal_year 1963
_chemical_formula_sum 'Co H12 I2 O6'
_chemical_name_systematic 'Co I2 (H2 O)6'
_space_group_IT_number 162
_symmetry_space_group_name_Hall '-P 3 2'
_symmetry_space_group_name_H-M 'P -3 1 m'
_cell_angle_alpha 90
_cell_angle_beta 90
_cell_angle_gamma 120
_cell_formula_units_Z 1
_cell_length_a 7.26
_cell_length_b 7.26
_cell_length_c 4.79
_cell_volume 218.645
_citation_journal_id_ASTM ZSTKAI
_cod_data_source_file Shchukarev_ZSTKAI_1963_279.cif
_cod_data_source_block H12Co1I2O6
_cod_original_cell_volume 218.6449
_cod_original_formula_sum 'H12 Co1 I2 O6'
_cod_database_code 1530752

loop_
_symmetry_equiv_pos_as_xyz
x,y,z
-y,x-y,z
-x+y,-x,z
-y,-x,-z
x,x-y,-z
-x+y,y,-z
-x,-y,-z
y,-x+y,-z
x-y,x,-z
y,x,z
-x,-x+y,z
x-y,-y,z

loop_
_atom_site_label
_atom_site_type_symbol
_atom_site_fract_x
_atom_site_fract_y
_atom_site_fract_z
_atom_site_occupancy
_atom_site_U_iso_or_equiv
Co1 Co+2 0 0 0 1 0.0
O1 O-2 0.215 0 0.354 1 0.0
I1 I-1 0.6666 0.3333 0.5 1 0.0
